data_4038427
loop_
_publ_author_name
'Nagaraju, Koppanathi'
'Gurubrahamam, Ramani'
'Chen, Kwunmin'

_publ_section_title
;
 Organocatalytic Diastereoselective Synthesis of
 Diazoaryl-benzo[<i>b</i>]azepine Derivatives.
;
_journal_name_full 'The Journal of organic chemistry'
_journal_paper_doi 10.1021/acs.joc.0c00431
_journal_year 2020
_chemical_formula_moiety 'C24 H21 N3 O2'
_chemical_formula_sum 'C24 H21 N3 O2'
_chemical_formula_weight 383.44
_space_group_IT_number 14
_space_group_name_Hall '-P 2yn'
_space_group_name_H-M_alt 'P 1 21/n 1'
_symmetry_cell_setting monoclinic
_symmetry_space_group_name_H-M 'P 1 21/n 1'
_atom_sites_solution_hydrogens geom
_atom_sites_solution_primary direct
_atom_sites_solution_secondary difmap
_audit_creation_method SHELXL-97
_cell_angle_alpha 90.00
_cell_angle_beta 97.0050(10)
_cell_angle_gamma 90.00
_cell_formula_units_Z 4
_cell_length_a 13.9209(3)
_cell_length_b 10.0413(2)
_cell_length_c 14.2411(3)
_cell_measurement_reflns_used 9895
_cell_measurement_temperature 200(2)
_cell_measurement_theta_max 25.013
_cell_measurement_theta_min 2.8
_cell_volume 1975.82(7)
_computing_molecular_graphics 'Ortep-3 for Windows (Farrugia, 1997)'
_computing_publication_material 'WinGX publication routines (Farrugia, 2005)'
_computing_structure_refinement 'SHELXL-2014/7 (Sheldrick, 2014)'
_computing_structure_solution 'SHELXL-2014/7 (Sheldrick, 2014)'
_diffrn_ambient_temperature 200(2)
_diffrn_measured_fraction_theta_full 0.986
_diffrn_measured_fraction_theta_max 0.986
_diffrn_measurement_device_type 'D8 Venture'
_diffrn_measurement_method 'phi scan'
_diffrn_radiation_monochromator graphite
_diffrn_radiation_source 'fine-focus sealed tube'
_diffrn_radiation_type MoK\a
_diffrn_radiation_wavelength 0.71073
_diffrn_reflns_av_R_equivalents 0.0574
_diffrn_reflns_av_sigmaI/netI 0.0310
_diffrn_reflns_limit_h_max 16
_diffrn_reflns_limit_h_min -16
_diffrn_reflns_limit_k_max 11
_diffrn_reflns_limit_k_min -11
_diffrn_reflns_limit_l_max 16
_diffrn_reflns_limit_l_min -16
_diffrn_reflns_number 26369
_diffrn_reflns_theta_full 25.06
_diffrn_reflns_theta_max 25.06
_diffrn_reflns_theta_min 2.80
_exptl_absorpt_coefficient_mu 0.084
_exptl_absorpt_correction_T_max 0.9665
_exptl_absorpt_correction_T_min 0.9477
_exptl_absorpt_correction_type multi-scan
_exptl_absorpt_process_details SADABS
_exptl_crystal_colour yellow
_exptl_crystal_density_diffrn 1.289
_exptl_crystal_density_method 'not measured'
_exptl_crystal_description prism
_exptl_crystal_F_000 808
_exptl_crystal_size_max 0.65
_exptl_crystal_size_mid 0.53
_exptl_crystal_size_min 0.41
_refine_diff_density_max 0.131
_refine_diff_density_min -0.130
_refine_diff_density_rms 0.028
_refine_ls_extinction_method none
_refine_ls_goodness_of_fit_ref 1.045
_refine_ls_hydrogen_treatment constr
_refine_ls_matrix_type full
_refine_ls_number_parameters 263
_refine_ls_number_reflns 3448
_refine_ls_number_restraints 0
_refine_ls_restrained_S_all 1.045
_refine_ls_R_factor_all 0.0442
_refine_ls_R_factor_gt 0.0347
_refine_ls_shift/su_max 0.002
_refine_ls_shift/su_mean 0.000
_refine_ls_structure_factor_coef Fsqd
_refine_ls_weighting_details 'calc w=1/[\s^2^(Fo^2^)+(0.0251P)^2^+0.6824P] where P=(Fo^2^+2Fc^2^)/3'
_refine_ls_weighting_scheme calc
_refine_ls_wR_factor_gt 0.0787
_refine_ls_wR_factor_ref 0.0869
_reflns_number_gt 2954
_reflns_number_total 3448
_reflns_threshold_expression >2sigma(I)
_cod_data_source_file jo0c00431_si_002.cif
_cod_data_source_block d21187
_cod_original_sg_symbol_H-M 'P 21/n'
_cod_database_code 4038427

loop_
_symmetry_equiv_pos_as_xyz
'x, y, z'
'-x+1/2, y+1/2, -z+1/2'
'-x, -y, -z'
'x-1/2, -y-1/2, z-1/2'

loop_
_atom_site_label
_atom_site_type_symbol
_atom_site_fract_x
_atom_site_fract_y
_atom_site_fract_z
_atom_site_U_iso_or_equiv
_atom_site_adp_type
_atom_site_occupancy
_atom_site_symmetry_multiplicity
_atom_site_calc_flag
_atom_site_refinement_flags
_atom_site_disorder_assembly
_atom_site_disorder_group
C1 C 0.60967(9) 0.28212(13) 0.34707(9) 0.0300(3) Uani 1 1 d . . .
C2 C 0.59751(13) 0.09099(14) 0.43965(12) 0.0498(4) Uani 1 1 d . . .
H2A H 0.5385 0.0570 0.4029 0.075 Uiso 1 1 calc R . .
H2B H 0.5983 0.0651 0.5061 0.075 Uiso 1 1 calc R . .
H2C H 0.6543 0.0535 0.4147 0.075 Uiso 1 1 calc R . .
C3 C 0.60871(8) 0.43123(13) 0.34294(9) 0.0284(3) Uani 1 1 d . . .
C4 C 0.60291(9) 0.50274(13) 0.42112(9) 0.0306(3) Uani 1 1 d . . .
H4 H 0.5995 0.4525 0.4771 0.037 Uiso 1 1 calc R . .
C5 C 0.60098(9) 0.65108(13) 0.43317(9) 0.0305(3) Uani 1 1 d . . .
H5 H 0.5601 0.6677 0.4850 0.037 Uiso 1 1 calc R . .
C6 C 0.70035(9) 0.70875(12) 0.46830(9) 0.0286(3) Uani 1 1 d . . .
C7 C 0.78027(9) 0.68829(14) 0.42022(10) 0.0337(3) Uani 1 1 d . . .
H7 H 0.7728 0.6409 0.3620 0.040 Uiso 1 1 calc R . .
C8 C 0.87052(10) 0.73607(15) 0.45605(10) 0.0392(3) Uani 1 1 d . . .
H8 H 0.9244 0.7207 0.4226 0.047 Uiso 1 1 calc R . .
C9 C 0.88288(11) 0.80608(15) 0.54023(11) 0.0414(4) Uani 1 1 d . . .
H9 H 0.9451 0.8379 0.5651 0.050 Uiso 1 1 calc R . .
C10 C 0.80394(11) 0.82930(14) 0.58774(10) 0.0409(3) Uani 1 1 d . . .
H10 H 0.8116 0.8787 0.6450 0.049 Uiso 1 1 calc R . .
C11 C 0.71346(10) 0.78093(14) 0.55243(9) 0.0352(3) Uani 1 1 d . . .
H11 H 0.6597 0.7972 0.5860 0.042 Uiso 1 1 calc R . .
C12 C 0.55094(9) 0.72575(13) 0.34636(10) 0.0322(3) Uani 1 1 d . . .
H12 H 0.5468 0.8219 0.3638 0.039 Uiso 1 1 calc R . .
C13 C 0.59519(9) 0.71800(13) 0.25482(9) 0.0308(3) Uani 1 1 d . . .
C14 C 0.61869(9) 0.59863(13) 0.21175(9) 0.0293(3) Uani 1 1 d . . .
C15 C 0.64891(9) 0.60360(15) 0.12147(10) 0.0363(3) Uani 1 1 d . . .
H15 H 0.6642 0.5230 0.0917 0.044 Uiso 1 1 calc R . .
C16 C 0.65692(11) 0.72240(16) 0.07486(10) 0.0424(4) Uani 1 1 d . . .
H16 H 0.6765 0.7231 0.0133 0.051 Uiso 1 1 calc R . .
C17 C 0.63642(11) 0.84032(16) 0.11785(11) 0.0463(4) Uani 1 1 d . . .
H17 H 0.6430 0.9229 0.0867 0.056 Uiso 1 1 calc R . .
C18 C 0.60633(10) 0.83695(14) 0.20638(11) 0.0400(3) Uani 1 1 d . . .
H18 H 0.5926 0.9186 0.2357 0.048 Uiso 1 1 calc R . .
C19 C 0.29194(9) 0.71066(13) 0.33603(9) 0.0302(3) Uani 1 1 d . . .
C20 C 0.26687(10) 0.57855(14) 0.34658(10) 0.0363(3) Uani 1 1 d . . .
H20 H 0.3157 0.5126 0.3592 0.044 Uiso 1 1 calc R . .
C21 C 0.17014(10) 0.54342(16) 0.33861(11) 0.0439(4) Uani 1 1 d . . .
H21 H 0.1524 0.4532 0.3470 0.053 Uiso 1 1 calc R . .
C22 C 0.09923(10) 0.63878(17) 0.31850(11) 0.0456(4) Uani 1 1 d . . .
H22 H 0.0329 0.6137 0.3117 0.055 Uiso 1 1 calc R . .
C23 C 0.12434(10) 0.77025(17) 0.30829(11) 0.0455(4) Uani 1 1 d . . .
H23 H 0.0754 0.8356 0.2943 0.055 Uiso 1 1 calc R . .
C24 C 0.22083(10) 0.80709(15) 0.31843(10) 0.0386(3) Uani 1 1 d . . .
H24 H 0.2382 0.8981 0.3133 0.046 Uiso 1 1 calc R . .
N1 N 0.61300(8) 0.47242(11) 0.25096(8) 0.0351(3) Uani 1 1 d . . .
N2 N 0.45049(8) 0.67224(11) 0.33025(8) 0.0351(3) Uani 1 1 d . . .
N3 N 0.38994(8) 0.75844(11) 0.34459(8) 0.0317(3) Uani 1 1 d . . .
O1 O 0.61704(7) 0.21284(9) 0.27908(7) 0.0373(2) Uani 1 1 d . . .
O2 O 0.59966(8) 0.23432(9) 0.43262(7) 0.0407(3) Uani 1 1 d . . .
H1' H 0.6261 0.4041 0.2135 0.049 Uiso 1 1 d R . .

loop_
_atom_site_aniso_label
_atom_site_aniso_U_11
_atom_site_aniso_U_22
_atom_site_aniso_U_33
_atom_site_aniso_U_23
_atom_site_aniso_U_13
_atom_site_aniso_U_12
C1 0.0261(6) 0.0305(7) 0.0338(7) -0.0005(6) 0.0051(5) -0.0035(5)
C2 0.0744(11) 0.0252(8) 0.0529(10) 0.0031(7) 0.0199(8) -0.0067(7)
C3 0.0250(6) 0.0282(7) 0.0323(7) 0.0005(5) 0.0048(5) -0.0025(5)
C4 0.0297(6) 0.0298(7) 0.0327(7) 0.0015(5) 0.0057(5) -0.0028(5)
C5 0.0308(7) 0.0305(7) 0.0316(7) -0.0040(5) 0.0091(5) 0.0001(5)
C6 0.0338(7) 0.0235(6) 0.0285(7) 0.0000(5) 0.0036(5) 0.0008(5)
C7 0.0348(7) 0.0350(7) 0.0315(7) -0.0042(6) 0.0049(6) -0.0007(6)
C8 0.0332(7) 0.0441(9) 0.0404(8) 0.0011(7) 0.0048(6) -0.0014(6)
C9 0.0392(8) 0.0383(8) 0.0437(9) 0.0046(7) -0.0072(6) -0.0075(6)
C10 0.0557(9) 0.0329(8) 0.0314(8) -0.0049(6) -0.0055(6) -0.0010(7)
C11 0.0429(8) 0.0326(7) 0.0305(7) -0.0029(6) 0.0057(6) 0.0044(6)
C12 0.0288(6) 0.0252(7) 0.0425(8) -0.0052(6) 0.0034(6) 0.0009(5)
C13 0.0252(6) 0.0308(7) 0.0349(7) 0.0020(6) -0.0024(5) -0.0004(5)
C14 0.0246(6) 0.0314(7) 0.0309(7) 0.0017(5) -0.0002(5) -0.0026(5)
C15 0.0350(7) 0.0401(8) 0.0335(8) -0.0006(6) 0.0034(6) -0.0027(6)
C16 0.0431(8) 0.0507(9) 0.0329(8) 0.0082(7) 0.0027(6) -0.0082(7)
C17 0.0530(9) 0.0408(9) 0.0435(9) 0.0133(7) -0.0009(7) -0.0073(7)
C18 0.0423(8) 0.0304(7) 0.0456(9) 0.0027(6) -0.0018(6) 0.0005(6)
C19 0.0289(6) 0.0366(7) 0.0256(7) -0.0007(5) 0.0054(5) 0.0041(5)
C20 0.0339(7) 0.0360(8) 0.0387(8) 0.0005(6) 0.0031(6) 0.0054(6)
C21 0.0403(8) 0.0431(9) 0.0485(9) -0.0014(7) 0.0064(7) -0.0050(7)
C22 0.0295(7) 0.0606(11) 0.0467(9) -0.0052(8) 0.0048(6) -0.0002(7)
C23 0.0324(7) 0.0568(10) 0.0474(9) 0.0005(7) 0.0049(6) 0.0151(7)
C24 0.0385(7) 0.0378(8) 0.0403(8) 0.0026(6) 0.0080(6) 0.0089(6)
N1 0.0483(7) 0.0264(6) 0.0320(6) -0.0012(5) 0.0109(5) 0.0013(5)
N2 0.0286(6) 0.0323(6) 0.0444(7) -0.0041(5) 0.0047(5) 0.0035(5)
N3 0.0304(6) 0.0338(6) 0.0316(6) 0.0006(5) 0.0060(5) 0.0057(5)
O1 0.0439(6) 0.0314(5) 0.0369(6) -0.0056(4) 0.0065(4) -0.0015(4)
O2 0.0615(6) 0.0252(5) 0.0378(6) 0.0006(4) 0.0158(5) -0.0047(4)

loop_
_atom_type_symbol
_atom_type_description
_atom_type_scat_dispersion_real
_atom_type_scat_dispersion_imag
_atom_type_scat_source
C C 0.0033 0.0016 'International Tables Vol C Tables 4.2.6.8 and 6.1.1.4'
H H 0.0000 0.0000 'International Tables Vol C Tables 4.2.6.8 and 6.1.1.4'
N N 0.0061 0.0033 'International Tables Vol C Tables 4.2.6.8 and 6.1.1.4'
O O 0.0106 0.0060 'International Tables Vol C Tables 4.2.6.8 and 6.1.1.4'

loop_
_geom_angle_atom_site_label_1
_geom_angle_atom_site_label_2
_geom_angle_atom_site_label_3
_geom_angle
_geom_angle_site_symmetry_1
_geom_angle_site_symmetry_3
_geom_angle_publ_flag
O1 C1 O2 123.69(12) . . ?
O1 C1 C3 123.08(12) . . ?
O2 C1 C3 113.22(11) . . ?
O2 C2 H2A 109.5 . . ?
O2 C2 H2B 109.5 . . ?
H2A C2 H2B 109.5 . . ?
O2 C2 H2C 109.5 . . ?
H2A C2 H2C 109.5 . . ?
H2B C2 H2C 109.5 . . ?
C4 C3 N1 130.04(12) . . ?
C4 C3 C1 120.38(12) . . ?
N1 C3 C1 109.57(11) . . ?
C3 C4 C5 129.28(12) . . ?
C3 C4 H4 115.4 . . ?
C5 C4 H4 115.4 . . ?
C4 C5 C6 112.71(10) . . ?
C4 C5 C12 113.88(11) . . ?
C6 C5 C12 112.45(10) . . ?
C4 C5 H5 105.6 . . ?
C6 C5 H5 105.6 . . ?
C12 C5 H5 105.6 . . ?
C7 C6 C11 118.13(12) . . ?
C7 C6 C5 122.00(11) . . ?
C11 C6 C5 119.84(11) . . ?
C8 C7 C6 120.81(13) . . ?
C8 C7 H7 119.6 . . ?
C6 C7 H7 119.6 . . ?
C9 C8 C7 120.52(13) . . ?
C9 C8 H8 119.7 . . ?
C7 C8 H8 119.7 . . ?
C10 C9 C8 119.29(13) . . ?
C10 C9 H9 120.4 . . ?
C8 C9 H9 120.4 . . ?
C9 C10 C11 120.40(13) . . ?
C9 C10 H10 119.8 . . ?
C11 C10 H10 119.8 . . ?
C10 C11 C6 120.82(13) . . ?
C10 C11 H11 119.6 . . ?
C6 C11 H11 119.6 . . ?
N2 C12 C13 108.82(10) . . ?
N2 C12 C5 105.81(10) . . ?
C13 C12 C5 118.44(10) . . ?
N2 C12 H12 107.8 . . ?
C13 C12 H12 107.8 . . ?
C5 C12 H12 107.8 . . ?
C18 C13 C14 117.95(13) . . ?
C18 C13 C12 117.61(12) . . ?
C14 C13 C12 124.24(12) . . ?
N1 C14 C15 116.03(12) . . ?
N1 C14 C13 125.11(12) . . ?
C15 C14 C13 118.85(12) . . ?
C16 C15 C14 121.63(14) . . ?
C16 C15 H15 119.2 . . ?
C14 C15 H15 119.2 . . ?
C15 C16 C17 119.79(14) . . ?
C15 C16 H16 120.1 . . ?
C17 C16 H16 120.1 . . ?
C18 C17 C16 119.22(14) . . ?
C18 C17 H17 120.4 . . ?
C16 C17 H17 120.4 . . ?
C17 C18 C13 122.52(14) . . ?
C17 C18 H18 118.7 . . ?
C13 C18 H18 118.7 . . ?
C20 C19 C24 120.35(12) . . ?
C20 C19 N3 124.04(12) . . ?
C24 C19 N3 115.59(12) . . ?
C21 C20 C19 119.42(13) . . ?
C21 C20 H20 120.3 . . ?
C19 C20 H20 120.3 . . ?
C22 C21 C20 120.31(15) . . ?
C22 C21 H21 119.8 . . ?
C20 C21 H21 119.8 . . ?
C23 C22 C21 120.16(14) . . ?
C23 C22 H22 119.9 . . ?
C21 C22 H22 119.9 . . ?
C22 C23 C24 120.04(14) . . ?
C22 C23 H23 120.0 . . ?
C24 C23 H23 120.0 . . ?
C23 C24 C19 119.68(14) . . ?
C23 C24 H24 120.2 . . ?
C19 C24 H24 120.2 . . ?
C3 N1 C14 131.63(11) . . ?
C3 N1 H1' 111.6 . . ?
C14 N1 H1' 115.5 . . ?
N3 N2 C12 111.49(11) . . ?
N2 N3 C19 114.18(11) . . ?
C1 O2 C2 115.34(11) . . ?

loop_
_geom_bond_atom_site_label_1
_geom_bond_atom_site_label_2
_geom_bond_distance
_geom_bond_site_symmetry_2
_geom_bond_publ_flag
C1 O1 1.2067(16) . ?
C1 O2 1.3326(16) . ?
C1 C3 1.4985(18) . ?
C2 O2 1.4433(17) . ?
C2 H2A 0.9800 . ?
C2 H2B 0.9800 . ?
C2 H2C 0.9800 . ?
C3 C4 1.3355(18) . ?
C3 N1 1.3819(17) . ?
C4 C5 1.5000(18) . ?
C4 H4 0.9500 . ?
C5 C6 1.5266(17) . ?
C5 C12 1.5382(19) . ?
C5 H5 1.0000 . ?
C6 C7 1.3910(18) . ?
C6 C11 1.3931(18) . ?
C7 C8 1.3830(19) . ?
C7 H7 0.9500 . ?
C8 C9 1.382(2) . ?
C8 H8 0.9500 . ?
C9 C10 1.379(2) . ?
C9 H9 0.9500 . ?
C10 C11 1.386(2) . ?
C10 H10 0.9500 . ?
C11 H11 0.9500 . ?
C12 N2 1.4895(16) . ?
C12 C13 1.5103(19) . ?
C12 H12 1.0000 . ?
C13 C18 1.3973(19) . ?
C13 C14 1.4031(18) . ?
C14 N1 1.3911(17) . ?
C14 C15 1.4015(19) . ?
C15 C16 1.376(2) . ?
C15 H15 0.9500 . ?
C16 C17 1.379(2) . ?
C16 H16 0.9500 . ?
C17 C18 1.377(2) . ?
C17 H17 0.9500 . ?
C18 H18 0.9500 . ?
C19 C20 1.385(2) . ?
C19 C24 1.3855(19) . ?
C19 N3 1.4372(16) . ?
C20 C21 1.3832(19) . ?
C20 H20 0.9500 . ?
C21 C22 1.380(2) . ?
C21 H21 0.9500 . ?
C22 C23 1.378(2) . ?
C22 H22 0.9500 . ?
C23 C24 1.384(2) . ?
C23 H23 0.9500 . ?
C24 H24 0.9500 . ?
N1 H1' 0.9007 . ?
N2 N3 1.2424(15) . ?
